data_7126148
loop_
_publ_author_name
'Hossain, Munshi Sahid'
'Rahaman, Sk Atiur'
'Hatai, Joydev'
'Saha, Monochura'
'Bandyopadhyay, Subhajit'

_publ_section_title
;
 Switching the recognition ability of a photoswitchable receptor towards
 phosphorylated anions.
;
_journal_issue 30
_journal_name_full 'Chemical communications (Cambridge, England)'
_journal_page_first 4172
_journal_page_last 4175
_journal_paper_doi 10.1039/d0cc00926a
_journal_volume 56
_journal_year 2020
_chemical_formula_moiety '0.13(Cl O4), 0.13(C22 H22 N3 O2), 0.07(H2 O)'
_chemical_formula_sum 'C2.933 H3.067 Cl0.133 N0.4 O0.867'
_chemical_formula_weight 62.52
_space_group_crystal_system triclinic
_space_group_IT_number 2
_space_group_name_Hall '-P 1'
_space_group_name_H-M_alt 'P -1'
_symmetry_Int_Tables_number 2
_atom_sites_solution_primary dual
_audit_creation_date 2019-07-17
_audit_creation_method
;
Olex2 1.2
(compiled 2018.05.29 svn.r3508 for OlexSys, GUI svn.r5506)
;
_audit_update_record
;
2019-07-17 deposited with the CCDC.	2020-03-04 downloaded from the CCDC.
;
_cell_angle_alpha 97.472(5)
_cell_angle_beta 106.582(6)
_cell_angle_gamma 110.609(6)
_cell_formula_units_Z 30
_cell_length_a 11.7556(9)
_cell_length_b 13.9168(8)
_cell_length_c 14.9786(10)
_cell_measurement_reflns_used 4164
_cell_measurement_temperature 100.01(10)
_cell_measurement_theta_max 24.8550
_cell_measurement_theta_min 1.8510
_cell_volume 2124.5(3)
_computing_cell_refinement
;
CrysAlisPro, Agilent Technologies,
Version 1.171.37.34 (release 22-05-2014 CrysAlis171 .NET)
(compiled May 22 2014,16:03:01)
;
_computing_data_collection
;
CrysAlisPro, Agilent Technologies,
Version 1.171.37.34 (release 22-05-2014 CrysAlis171 .NET)
(compiled May 22 2014,16:03:01)
;
_computing_data_reduction
;
CrysAlisPro, Agilent Technologies,
Version 1.171.37.34 (release 22-05-2014 CrysAlis171 .NET)
(compiled May 22 2014,16:03:01)
;
_computing_molecular_graphics 'Olex2 (Dolomanov et al., 2009)'
_computing_publication_material 'Olex2 (Dolomanov et al., 2009)'
_computing_structure_refinement 'olex2.refine (Bourhis et al., 2015)'
_computing_structure_solution 'ShelXT (Sheldrick, 2015)'
_diffrn_ambient_environment N~2~
_diffrn_ambient_temperature 100.01(10)
_diffrn_detector 'CCD plate'
_diffrn_detector_area_resol_mean 7.9580
_diffrn_detector_type Eos
_diffrn_measured_fraction_theta_full 0.9985
_diffrn_measured_fraction_theta_max 0.9985
_diffrn_measurement_details
;
#__ type_ start__ end____ width___ exp.time_
  1 omega  -17.00  111.00   1.0000   50.0000
omega____ theta____ kappa____ phi______ frames
    -       26.5621   77.0000    0.0000 128

#__ type_ start__ end____ width___ exp.time_
  2 omega  -17.00  111.00   1.0000   50.0000
omega____ theta____ kappa____ phi______ frames
    -       26.5621   77.0000 -120.0000 128

#__ type_ start__ end____ width___ exp.time_
  3 omega  -17.00  111.00   1.0000   50.0000
omega____ theta____ kappa____ phi______ frames
    -       26.5621   77.0000  120.0000 128

#__ type_ start__ end____ width___ exp.time_
  4 omega  -49.00   42.00   1.0000   50.0000
omega____ theta____ kappa____ phi______ frames
    -       26.5621  -57.0000  -90.0000 91

#__ type_ start__ end____ width___ exp.time_
  5 omega    9.00  101.00   1.0000   50.0000
omega____ theta____ kappa____ phi______ frames
    -       26.5621 -136.0000 -149.0000 92
;
_diffrn_measurement_device 'four-circle diffractometer'
_diffrn_measurement_device_type 'SuperNova, Dual, Cu at zero, Eos'
_diffrn_measurement_method '\w scans'
_diffrn_orient_matrix_UB_11 0.0627091000
_diffrn_orient_matrix_UB_12 0.0416865000
_diffrn_orient_matrix_UB_13 0.0241998000
_diffrn_orient_matrix_UB_21 -0.0054077000
_diffrn_orient_matrix_UB_22 -0.0064099000
_diffrn_orient_matrix_UB_23 0.0450322000
_diffrn_orient_matrix_UB_31 0.0282855000
_diffrn_orient_matrix_UB_32 -0.0373601000
_diffrn_orient_matrix_UB_33 -0.0005356000
_diffrn_radiation_monochromator mirror
_diffrn_radiation_probe x-ray
_diffrn_radiation_type 'Mo K\a'
_diffrn_radiation_wavelength 0.71073
_diffrn_reflns_av_R_equivalents 0.0606
_diffrn_reflns_av_unetI/netI 0.0912
_diffrn_reflns_limit_h_max 13
_diffrn_reflns_limit_h_min -13
_diffrn_reflns_limit_k_max 16
_diffrn_reflns_limit_k_min -16
_diffrn_reflns_limit_l_max 17
_diffrn_reflns_limit_l_min -17
_diffrn_reflns_number 16157
_diffrn_reflns_theta_full 25.0241
_diffrn_reflns_theta_max 25.02
_diffrn_reflns_theta_min 1.62
_diffrn_source 'SuperNova (Mo) X-ray Source'
_exptl_absorpt_coefficient_mu 0.229
_exptl_absorpt_correction_T_max 1.00000
_exptl_absorpt_correction_T_min 0.85048
_exptl_absorpt_correction_type multi-scan
_exptl_absorpt_process_details
;
CrysAlisPro, Agilent Technologies,
Version 1.171.37.34 (release 22-05-2014 CrysAlis171 .NET)
(compiled May 22 2014,16:03:01)
Empirical absorption correction using spherical harmonics,
 implemented in SCALE3 ABSPACK scaling algorithm.
;
_exptl_crystal_density_diffrn 1.4659
_exptl_crystal_F_000 981.1268
_exptl_crystal_size_max 0.22
_exptl_crystal_size_mid 0.14
_exptl_crystal_size_min 0.11
_refine_diff_density_max 0.9791
_refine_diff_density_min -1.1272
_refine_diff_density_rms 0.1290
_refine_ls_d_res_high 0.8401
_refine_ls_d_res_low 12.5889
_refine_ls_goodness_of_fit_ref 1.1201
_refine_ls_hydrogen_treatment mixed
_refine_ls_matrix_type full
_refine_ls_number_constraints 66
_refine_ls_number_parameters 623
_refine_ls_number_reflns 7491
_refine_ls_number_restraints 0
_refine_ls_restrained_S_all 1.1201
_refine_ls_R_factor_all 0.0932
_refine_ls_R_factor_gt 0.0645
_refine_ls_shift/su_max 0.0009
_refine_ls_shift/su_mean 0.0000
_refine_ls_structure_factor_coef Fsqd
_refine_ls_weighting_details 'w=1/[\s^2^(Fo^2^)+(0.0545P)^2^+1.2466P] where P=(Fo^2^+2Fc^2^)/3'
_refine_ls_weighting_scheme calc
_refine_ls_wR_factor_gt 0.1457
_refine_ls_wR_factor_ref 0.1637
_reflns_Friedel_coverage 0.0
_reflns_limit_h_max 13
_reflns_limit_h_min -13
_reflns_limit_k_max 16
_reflns_limit_k_min -16
_reflns_limit_l_max 17
_reflns_limit_l_min 0
_reflns_number_gt 5405
_reflns_number_total 7491
_reflns_threshold_expression I>=2u(I)
_cod_data_source_file d0cc00926a2.cif
_cod_data_source_block 98CU2
_cod_depositor_comments 'Adding full bibliography for 7126147--7126148.cif.'
_cod_database_code 7126148
_chemical_oxdiff_formula 'C H N O Cu'
_reflns_odcompleteness_completeness 92.69
_reflns_odcompleteness_iscentric 1
_reflns_odcompleteness_theta 25.63
_olex2_refinement_description
;
1. Fixed Uiso
 At 1.2 times of:
  All C(H) groups, All C(H,H) groups
 At 1.5 times of:
  All C(H,H,H) groups, All O(H,H) groups
2.a Free rotating group:
 O01T(H3aa,Hd)
2.b Secondary CH2 refined with riding coordinates:
 C011(H01a,H01b), C013(H01c,H01d), C019(H01e,H01f), C01K(H01y,H), C01M(H01n,
 H01o)
2.c Aromatic/amide H refined with riding coordinates:
 C00T(H00T), C00U(H00U), C00W(H00W), C00X(H00X), C00Y(H00Y), C010(H010),
 C014(H014), C015(H015), C01A(H01g), C01B(H01h), C01C(H01u), C01D(H01i),
 C01E(H01v), C01F(H01j), C01G(H01k), C01I(H01l), C01L(H01m), C01O(H01),
 C01Q(H1aa), C01R(H2aa)
2.d Idealised Me refined as rotating group:
 C01P(H0aa,Ha,Hb), C01S(H01p,H01q,H01r)
;
_olex2_date_sample_data_collection 2018-09-20
_olex2_submission_special_instructions 'No special instructions were received'

loop_
_space_group_symop_id
_space_group_symop_operation_xyz
1 x,y,z
2 -x,-y,-z

loop_
_atom_site_label
_atom_site_type_symbol
_atom_site_fract_x
_atom_site_fract_y
_atom_site_fract_z
_atom_site_U_iso_or_equiv
_atom_site_adp_type
_atom_site_occupancy
_atom_site_refinement_flags_posn
Cl01 Cl 1.28074(9) 1.05592(7) 0.96566(6) 0.0182(2) Uani 1.000000 .
Cl02 Cl 0.63467(10) 0.41413(8) 0.43544(9) 0.0332(3) Uani 1.000000 .
O003 O -0.0532(2) -0.07878(18) 0.40195(17) 0.0143(6) Uani 1.000000 .
O004 O 0.9164(2) 0.41749(18) 0.90585(17) 0.0171(6) Uani 1.000000 .
O005 O 0.3345(2) 0.21109(19) 0.61421(18) 0.0204(6) Uani 1.000000 .
O006 O 1.3372(2) 0.71605(19) 1.05884(18) 0.0196(6) Uani 1.000000 .
O007 O 1.2807(3) 1.0765(2) 0.87387(19) 0.0292(7) Uani 1.000000 .
O008 O 1.1807(3) 0.9527(2) 0.9495(2) 0.0313(7) Uani 1.000000 .
N009 N 0.1190(3) 0.1434(2) 0.4457(2) 0.0133(7) Uani 1.000000 .
N00A N 1.0878(3) 0.6389(2) 0.9225(2) 0.0160(7) Uani 1.000000 .
O00B O 1.2549(3) 1.1343(2) 1.0175(2) 0.0393(8) Uani 1.000000 .
N00C N 0.3207(3) 0.0022(2) 0.4794(2) 0.0165(7) Uani 1.000000 .
N00D N 1.1518(3) 0.4068(2) 0.8779(2) 0.0163(7) Uani 1.000000 .
N00E N 0.2149(3) -0.0736(2) 0.4286(2) 0.0151(7) Uani 1.000000 .
N00F N 1.2588(3) 0.4868(2) 0.9120(2) 0.0164(7) Uani 1.000000 .
O00G O 1.4038(3) 1.0584(3) 1.0192(2) 0.0451(9) Uani 1.000000 .
O00H O 0.5957(3) 0.3371(2) 0.4878(2) 0.0433(9) Uani 1.000000 .
O00I O 0.6887(3) 0.3770(2) 0.3717(3) 0.0489(9) Uani 1.000000 .
O00J O 0.7327(3) 0.5132(2) 0.5017(3) 0.0462(9) Uani 1.000000 .
C00K C 0.0227(3) 0.0882(3) 0.3597(3) 0.0132(8) Uani 1.000000 .
C00L C 1.0753(3) 0.4008(3) 0.7822(3) 0.0136(8) Uani 1.000000 .
C00M C 0.0363(4) -0.1197(3) 0.2792(3) 0.0143(8) Uani 1.000000 .
C00N C 0.9399(4) 0.3513(3) 0.7552(3) 0.0150(8) Uani 1.000000 .
O00O O 0.5248(3) 0.4315(3) 0.3837(3) 0.0649(12) Uani 1.000000 .
C00P C 0.3675(3) -0.0056(3) 0.5757(3) 0.0141(8) Uani 1.000000 .
C00Q C 0.9764(4) 0.5779(3) 0.8482(3) 0.0162(8) Uani 1.000000 .
C00R C 0.2279(3) 0.2263(3) 0.4562(3) 0.0160(8) Uani 1.000000 .
C00S C 0.1707(4) -0.0707(3) 0.3296(3) 0.0153(8) Uani 1.000000 .
C00T C 1.0522(4) 0.4220(3) 0.6228(3) 0.0184(9) Uani 1.000000 .
H00T H 1.0890(4) 0.4461(3) 0.5783(3) 0.0220(10) Uiso 1.000000 R
C00U C 0.9625(4) 0.5960(3) 0.7578(3) 0.0158(8) Uani 1.000000 .
H00U H 0.8854(4) 0.5557(3) 0.7061(3) 0.0189(10) Uiso 1.000000 R
C00V C 1.0649(4) 0.6752(3) 0.7443(3) 0.0158(8) Uani 1.000000 .
C00W C 0.9173(4) 0.3704(3) 0.5949(3) 0.0175(8) Uani 1.000000 .
H00W H 0.8646(4) 0.3586(3) 0.5315(3) 0.0210(10) Uiso 1.000000 R
C00X C 1.1312(4) 0.4373(3) 0.7162(3) 0.0164(8) Uani 1.000000 .
H00X H 1.2211(4) 0.4718(3) 0.7348(3) 0.0197(10) Uiso 1.000000 R
C00Y C -0.0105(4) -0.1228(3) 0.1819(3) 0.0161(8) Uani 1.000000 .
H00Y H -0.0995(4) -0.1556(3) 0.1472(3) 0.0193(10) Uiso 1.000000 R
C00Z C 0.4335(3) 0.0900(3) 0.6485(3) 0.0152(8) Uani 1.000000 .
C010 C 1.3372(4) 0.3974(3) 1.0338(3) 0.0180(8) Uani 1.000000 .
H010 H 1.2786(4) 0.3310(3) 0.9932(3) 0.0216(10) Uiso 1.000000 R
C011 C -0.0558(4) -0.1620(3) 0.3309(3) 0.0163(8) Uani 1.000000 .
H01a H -0.0331(4) -0.2125(3) 0.3627(3) 0.0196(10) Uiso 1.000000 R
H01b H -0.1435(4) -0.1994(3) 0.2840(3) 0.0196(10) Uiso 1.000000 R
C012 C 1.4303(3) 0.5898(3) 1.0639(3) 0.0171(8) Uani 1.000000 .
C013 C -0.0934(3) -0.0032(3) 0.3612(3) 0.0151(8) Uani 1.000000 .
H01c H -0.1557(3) -0.0375(3) 0.2961(3) 0.0182(10) Uiso 1.000000 R
H01d H -0.1356(3) 0.0235(3) 0.3991(3) 0.0182(10) Uiso 1.000000 R
C014 C 0.0360(4) 0.1184(3) 0.2780(3) 0.0161(8) Uani 1.000000 .
H014 H -0.0309(4) 0.0838(3) 0.2186(3) 0.0194(10) Uiso 1.000000 R
C015 C 0.2564(4) -0.0251(3) 0.2840(3) 0.0178(8) Uani 1.000000 .
H015 H 0.3457(4) 0.0070(3) 0.3179(3) 0.0213(10) Uiso 1.000000 R
C016 C 1.3410(3) 0.4891(3) 1.0043(3) 0.0161(8) Uani 1.000000 .
C017 C 0.8810(4) 0.3236(3) 0.8311(3) 0.0166(8) Uani 1.000000 .
C018 C 0.1508(4) 0.2013(3) 0.2849(3) 0.0179(9) Uani 1.000000 .
C019 C 0.4514(4) 0.1937(3) 0.6233(3) 0.0188(9) Uani 1.000000 .
H01e H 0.4670(4) 0.1920(3) 0.5630(3) 0.0226(10) Uiso 1.000000 R
H01f H 0.5258(4) 0.2509(3) 0.6733(3) 0.0226(10) Uiso 1.000000 R
C01A C 0.3989(4) -0.1040(3) 0.6941(3) 0.0217(9) Uani 1.000000 .
H01g H 0.3909(4) -0.1681(3) 0.7094(3) 0.0261(11) Uiso 1.000000 R
C01B C 0.4749(3) 0.0850(3) 0.7431(3) 0.0181(8) Uani 1.000000 .
H01h H 0.5156(3) 0.1475(3) 0.7921(3) 0.0217(10) Uiso 1.000000 R
C01C C 0.8620(4) 0.3368(3) 0.6611(3) 0.0163(8) Uani 1.000000 .
H01u H 0.7720(4) 0.3042(3) 0.6426(3) 0.0196(10) Uiso 1.000000 R
C01D C 0.3526(3) -0.1019(3) 0.5990(3) 0.0182(8) Uani 1.000000 .
H01i H 0.3113(3) -0.1648(3) 0.5505(3) 0.0219(10) Uiso 1.000000 R
C01E C 1.1750(4) 0.7382(3) 0.8248(3) 0.0180(8) Uani 1.000000 .
H01v H 1.2419(4) 0.7935(3) 0.8179(3) 0.0216(10) Uiso 1.000000 R
C01F C 0.0745(4) -0.0774(3) 0.1362(3) 0.0202(9) Uani 1.000000 .
H01j H 0.0425(4) -0.0799(3) 0.0712(3) 0.0242(10) Uiso 1.000000 R
C01G C 0.2073(4) -0.0282(3) 0.1878(3) 0.0194(9) Uani 1.000000 .
H01k H 0.2639(4) 0.0031(3) 0.1571(3) 0.0233(10) Uiso 1.000000 R
C01H C 1.2988(4) 0.7840(3) 1.0052(3) 0.0221(9) Uani 1.000000 .
C01I C 0.2452(4) 0.2558(3) 0.3751(3) 0.0183(8) Uani 1.000000 .
H01l H 0.3207(4) 0.3127(3) 0.3810(3) 0.0220(10) Uiso 1.000000 R
C01J C 1.1869(4) 0.7203(3) 0.9146(3) 0.0170(8) Uani 1.000000 .
C01K C 0.8728(4) 0.4945(3) 0.8713(3) 0.0202(9) Uani 1.000000 .
H01y H 0.7954(4) 0.4587(3) 0.8138(3) 0.0243(11) Uiso 1.000000 R
H H 0.8500(4) 0.5289(3) 0.9198(3) 0.0243(11) Uiso 1.000000 R
C01L C 0.4573(4) -0.0106(3) 0.7665(3) 0.0205(9) Uani 1.000000 .
H01m H 0.4847(4) -0.0122(3) 0.8308(3) 0.0246(11) Uiso 1.000000 R
C01M C 0.3195(4) 0.2844(3) 0.5584(3) 0.0228(9) Uani 1.000000 .
H01n H 0.2857(4) 0.3293(3) 0.5874(3) 0.0274(11) Uiso 1.000000 R
H01o H 0.4037(4) 0.3295(3) 0.5579(3) 0.0274(11) Uiso 1.000000 R
C01N C 1.4325(4) 0.6878(3) 1.0322(3) 0.0218(9) Uani 1.000000 .
C01O C 1.4202(4) 0.4056(3) 1.1230(3) 0.0225(9) Uani 1.000000 .
H01 H 1.4190(4) 0.3446(3) 1.1425(3) 0.0269(11) Uiso 1.000000 R
C01P C 1.0571(4) 0.6878(3) 0.6454(3) 0.0205(9) Uani 1.000000 .
H0aa H 1.095(2) 0.6458(15) 0.6186(7) 0.0308(13) Uiso 1.000000 GR
Ha H 0.9676(4) 0.6645(17) 0.6051(5) 0.0308(13) Uiso 1.000000 GR
Hb H 1.1038(19) 0.7611(4) 0.6489(3) 0.0308(13) Uiso 1.000000 GR
C01Q C 1.5062(4) 0.5055(3) 1.1841(3) 0.0266(10) Uani 1.000000 .
H1aa H 1.5608(4) 0.5113(3) 1.2452(3) 0.0319(12) Uiso 1.000000 R
C01R C 1.5103(4) 0.5962(3) 1.1536(3) 0.0230(9) Uani 1.000000 .
H2aa H 1.5682(4) 0.6625(3) 1.1947(3) 0.0277(11) Uiso 1.000000 R
C01S C 0.1691(4) 0.2286(3) 0.1944(3) 0.0282(10) Uani 1.000000 .
H01p H 0.214(2) 0.1905(16) 0.1721(11) 0.0423(15) Uiso 1.000000 GR
H01q H 0.0857(4) 0.2093(19) 0.1457(6) 0.0423(15) Uiso 1.000000 GR
H01r H 0.219(2) 0.3036(5) 0.2080(5) 0.0423(15) Uiso 1.000000 GR
O01T O 0.6505(6) 0.4664(5) 0.6742(4) 0.1051(16) Uani 1.000000 .
H009 H 0.111(4) 0.126(3) 0.497(3) 0.022(11) Uiso 1.000000 .
H01s H 0.785(3) 0.284(3) 0.800(2) 0.007(9) Uiso 1.000000 .
H01t H 0.919(3) 0.281(3) 0.868(2) 0.010(9) Uiso 1.000000 .
H01z H 1.516(4) 0.747(3) 1.067(3) 0.025(11) Uiso 1.000000 .
Hc H 1.408(4) 0.680(3) 0.965(3) 0.029(12) Uiso 1.000000 .
H01w H 1.371(4) 0.832(3) 0.992(3) 0.015(10) Uiso 1.000000 .
H01x H 1.260(4) 0.816(3) 1.041(3) 0.022(10) Uiso 1.000000 .
H00A H 1.100(4) 0.624(3) 0.979(3) 0.027(12) Uiso 1.000000 .
H3aa H 0.645(8) 0.446(7) 0.616(2) 0.158(2) Uiso 1.000000 G
Hd H 0.596(7) 0.494(7) 0.670(5) 0.158(2) Uiso 1.000000 G

loop_
_atom_site_aniso_label
_atom_site_aniso_U_11
_atom_site_aniso_U_22
_atom_site_aniso_U_33
_atom_site_aniso_U_12
_atom_site_aniso_U_13
_atom_site_aniso_U_23
Cl01 0.0211(5) 0.0189(5) 0.0156(5) 0.0086(4) 0.0063(4) 0.0068(4)
Cl02 0.0227(6) 0.0310(6) 0.0598(8) 0.0146(5) 0.0219(6) 0.0293(6)
O003 0.0176(14) 0.0123(13) 0.0139(14) 0.0068(11) 0.0056(11) 0.0038(10)
O004 0.0251(15) 0.0147(13) 0.0166(14) 0.0100(11) 0.0112(12) 0.0060(11)
O005 0.0187(15) 0.0191(14) 0.0248(16) 0.0096(12) 0.0061(12) 0.0083(12)
O006 0.0235(16) 0.0207(14) 0.0176(15) 0.0120(12) 0.0082(12) 0.0043(12)
O007 0.0311(18) 0.0415(18) 0.0173(15) 0.0124(14) 0.0120(14) 0.0143(13)
O008 0.0330(18) 0.0199(15) 0.0297(17) 0.0007(13) 0.0077(14) 0.0065(13)
N009 0.0172(18) 0.0140(16) 0.0126(17) 0.0079(14) 0.0071(14) 0.0077(14)
N00A 0.0237(19) 0.0173(17) 0.0139(18) 0.0118(15) 0.0108(15) 0.0067(14)
O00B 0.068(2) 0.0285(17) 0.0295(18) 0.0264(16) 0.0227(17) 0.0038(14)
N00C 0.0170(18) 0.0168(16) 0.0135(17) 0.0062(14) 0.0048(14) 0.0009(14)
N00D 0.0133(18) 0.0173(17) 0.0175(17) 0.0075(14) 0.0039(14) 0.0018(14)
N00E 0.0173(18) 0.0151(16) 0.0136(17) 0.0087(14) 0.0043(14) 0.0028(13)
N00F 0.0177(18) 0.0137(16) 0.0191(18) 0.0076(14) 0.0078(15) 0.0020(14)
O00G 0.0248(18) 0.060(2) 0.049(2) 0.0171(16) 0.0024(16) 0.0339(18)
O00H 0.036(2) 0.0410(19) 0.069(2) 0.0174(16) 0.0275(18) 0.0400(18)
O00I 0.043(2) 0.0385(19) 0.059(2) 0.0044(16) 0.0292(19) 0.0019(17)
O00J 0.044(2) 0.0234(17) 0.073(3) 0.0093(15) 0.0293(19) 0.0102(16)
C00K 0.016(2) 0.0132(18) 0.0127(19) 0.0107(16) 0.0034(16) 0.0011(15)
C00L 0.018(2) 0.0101(18) 0.014(2) 0.0083(16) 0.0046(17) 0.0016(15)
C00M 0.019(2) 0.0095(18) 0.016(2) 0.0088(16) 0.0054(17) -0.0004(15)
C00N 0.018(2) 0.0097(18) 0.021(2) 0.0074(15) 0.0108(17) 0.0035(16)
O00O 0.027(2) 0.078(3) 0.110(3) 0.0274(19) 0.025(2) 0.073(3)
C00P 0.012(2) 0.0184(19) 0.013(2) 0.0062(16) 0.0051(16) 0.0058(16)
C00Q 0.021(2) 0.0128(18) 0.021(2) 0.0108(16) 0.0115(18) 0.0058(16)
C00R 0.014(2) 0.0097(18) 0.026(2) 0.0065(16) 0.0061(17) 0.0049(16)
C00S 0.023(2) 0.0129(18) 0.014(2) 0.0116(16) 0.0073(17) 0.0055(16)
C00T 0.028(2) 0.0146(19) 0.016(2) 0.0092(17) 0.0109(18) 0.0045(16)
C00U 0.018(2) 0.0136(19) 0.021(2) 0.0101(16) 0.0090(17) 0.0057(16)
C00V 0.020(2) 0.0132(19) 0.020(2) 0.0104(16) 0.0101(18) 0.0066(16)
C00W 0.023(2) 0.018(2) 0.012(2) 0.0103(17) 0.0044(17) 0.0026(16)
C00X 0.016(2) 0.0134(18) 0.022(2) 0.0065(16) 0.0088(17) 0.0042(16)
C00Y 0.018(2) 0.0152(19) 0.013(2) 0.0086(16) 0.0014(17) -0.0005(16)
C00Z 0.0093(19) 0.020(2) 0.018(2) 0.0079(16) 0.0051(16) 0.0026(16)
C010 0.019(2) 0.019(2) 0.021(2) 0.0092(17) 0.0106(18) 0.0054(17)
C011 0.018(2) 0.0110(18) 0.015(2) 0.0048(16) 0.0021(17) -0.0015(15)
C012 0.013(2) 0.021(2) 0.019(2) 0.0067(16) 0.0071(17) 0.0034(17)
C013 0.017(2) 0.0131(18) 0.019(2) 0.0081(16) 0.0082(17) 0.0068(16)
C014 0.024(2) 0.0145(19) 0.016(2) 0.0126(17) 0.0092(18) 0.0059(16)
C015 0.017(2) 0.018(2) 0.022(2) 0.0088(17) 0.0090(18) 0.0043(17)
C016 0.013(2) 0.022(2) 0.015(2) 0.0074(16) 0.0062(17) 0.0044(16)
C017 0.020(2) 0.0123(19) 0.016(2) 0.0054(17) 0.0069(18) 0.0021(16)
C018 0.027(2) 0.0133(19) 0.025(2) 0.0138(17) 0.0182(19) 0.0095(17)
C019 0.013(2) 0.018(2) 0.023(2) 0.0058(16) 0.0054(17) 0.0017(17)
C01A 0.020(2) 0.021(2) 0.025(2) 0.0079(18) 0.0081(19) 0.0111(18)
C01B 0.015(2) 0.021(2) 0.013(2) 0.0062(17) 0.0015(17) -0.0025(16)
C01C 0.014(2) 0.0142(19) 0.021(2) 0.0079(16) 0.0058(17) 0.0026(16)
C01D 0.013(2) 0.0148(19) 0.023(2) 0.0035(16) 0.0035(17) 0.0031(17)
C01E 0.021(2) 0.0135(19) 0.024(2) 0.0072(17) 0.0129(19) 0.0061(17)
C01F 0.031(2) 0.023(2) 0.012(2) 0.0194(19) 0.0054(18) 0.0041(17)
C01G 0.025(2) 0.022(2) 0.019(2) 0.0141(18) 0.0125(19) 0.0079(17)
C01H 0.029(2) 0.020(2) 0.017(2) 0.0089(19) 0.0090(19) 0.0055(17)
C01I 0.017(2) 0.0135(19) 0.028(2) 0.0071(16) 0.0116(18) 0.0059(17)
C01J 0.021(2) 0.0107(18) 0.022(2) 0.0087(16) 0.0102(18) 0.0025(16)
C01K 0.025(2) 0.021(2) 0.026(2) 0.0137(18) 0.0174(19) 0.0106(18)
C01L 0.017(2) 0.032(2) 0.016(2) 0.0115(18) 0.0065(18) 0.0105(18)
C01M 0.020(2) 0.017(2) 0.026(2) 0.0060(17) 0.0007(18) 0.0072(17)
C01N 0.022(2) 0.019(2) 0.021(2) 0.0050(19) 0.010(2) 0.0006(18)
C01O 0.017(2) 0.034(2) 0.026(2) 0.0151(19) 0.0128(19) 0.0174(19)
C01P 0.026(2) 0.021(2) 0.019(2) 0.0116(18) 0.0114(18) 0.0068(17)
C01Q 0.021(2) 0.045(3) 0.019(2) 0.016(2) 0.0084(19) 0.012(2)
C01R 0.018(2) 0.028(2) 0.016(2) 0.0054(18) 0.0053(18) -0.0007(18)
C01S 0.040(3) 0.026(2) 0.032(3) 0.016(2) 0.026(2) 0.016(2)
O01T 0.094(4) 0.121(5) 0.096(4) 0.047(3) 0.030(3) 0.018(4)

loop_
_atom_type_symbol
_atom_type_scat_dispersion_real
_atom_type_scat_dispersion_imag
_atom_type_scat_Cromer_Mann_a1
_atom_type_scat_Cromer_Mann_a2
_atom_type_scat_Cromer_Mann_a3
_atom_type_scat_Cromer_Mann_a4
_atom_type_scat_Cromer_Mann_b1
_atom_type_scat_Cromer_Mann_b2
_atom_type_scat_Cromer_Mann_b3
_atom_type_scat_Cromer_Mann_b4
_atom_type_scat_Cromer_Mann_c
_atom_type_scat_source
_atom_type_scat_dispersion_source
H 0.00000 0.00000 0.49300 0.32291 0.14019 0.04081 10.51090 26.12570 3.14236 57.79970 0.0030380000826 'International Tables Volume C Table 6.1.1.4 (pp. 500-502)' 'Henke, Gullikson and Davis, At. Data and Nucl. Data Tables, 1993, 54, 2'
C 0.00347 0.00161 2.31000 1.02000 1.58860 0.86500 20.84390 10.20750 0.56870 51.65120 0.215599998832 'International Tables Volume C Table 6.1.1.4 (pp. 500-502)' 'Henke, Gullikson and Davis, At. Data and Nucl. Data Tables, 1993, 54, 2'
Cl 0.14873 0.16029 11.46040 7.19640 6.25560 1.64550 0.01040 1.16620 18.51940 47.77840 -9.55739974976 'International Tables Volume C Table 6.1.1.4 (pp. 500-502)' 'Henke, Gullikson and Davis, At. Data and Nucl. Data Tables, 1993, 54, 2'
O 0.01158 0.00611 3.04850 2.28680 1.54630 0.86700 13.27710 5.70110 0.32390 32.90890 0.250800013542 'International Tables Volume C Table 6.1.1.4 (pp. 500-502)' 'Henke, Gullikson and Davis, At. Data and Nucl. Data Tables, 1993, 54, 2'
N 0.00653 0.00323 12.21260 3.13220 2.01250 1.16630 0.00570 9.89330 28.99750 0.58260 -11.5290002823 'International Tables Volume C Table 6.1.1.4 (pp. 500-502)' 'Henke, Gullikson and Davis, At. Data and Nucl. Data Tables, 1993, 54, 2'

loop_
_geom_angle_atom_site_label_1
_geom_angle_atom_site_label_2
_geom_angle_atom_site_label_3
_geom_angle
_geom_angle_site_symmetry_1
_geom_angle_site_symmetry_3
_geom_angle_publ_flag
O008 Cl01 O007 108.86(17) . . ?
O00B Cl01 O007 109.28(17) . . ?
O00B Cl01 O008 109.41(18) . . ?
O00G Cl01 O007 109.79(18) . . ?
O00G Cl01 O008 109.40(18) . . ?
O00G Cl01 O00B 110.1(2) . . ?
O00I Cl02 O00H 109.36(19) . . ?
O00J Cl02 O00H 109.8(2) . . ?
O00J Cl02 O00I 108.50(19) . . ?
O00O Cl02 O00H 109.15(18) . . ?
O00O Cl02 O00I 111.1(2) . . ?
O00O Cl02 O00J 108.9(2) . . ?
C013 O003 C011 113.5(3) . . ?
C01K O004 C017 113.9(3) . . ?
C01M O005 C019 113.4(3) . . ?
C01N O006 C01H 112.2(3) . . ?
C00R N009 C00K 123.6(3) . . ?
H009 N009 C00K 119(3) . . ?
H009 N009 C00R 117(3) . . ?
C01J N00A C00Q 123.6(3) . . ?
H00A N00A C00Q 119(3) . . ?
H00A N00A C01J 117(3) . . ?
C00P N00C N00E 112.9(3) . . ?
C00L N00D N00F 113.2(3) . . ?
C00S N00E N00C 113.6(3) . . ?
C016 N00F N00D 113.7(3) . . ?
C013 C00K N009 116.5(3) . . ?
C014 C00K N009 118.8(3) . . ?
C014 C00K C013 124.7(3) . . ?
C00N C00L N00D 117.2(3) . . ?
C00X C00L N00D 122.2(3) . . ?
C00X C00L C00N 120.5(3) . . ?
C00Y C00M C00S 118.7(3) . . ?
C011 C00M C00S 120.4(3) . . ?
C011 C00M C00Y 120.8(3) . . ?
C017 C00N C00L 119.4(3) . . ?
C01C C00N C00L 119.3(3) . . ?
C01C C00N C017 121.1(3) . . ?
C00Z C00P N00C 116.8(3) . . ?
C01D C00P N00C 123.0(3) . . ?
C01D C00P C00Z 120.2(3) . . ?
C00U C00Q N00A 118.9(3) . . ?
C01K C00Q N00A 116.4(3) . . ?
C01K C00Q C00U 124.6(4) . . ?
C01I C00R N009 118.6(3) . . ?
C01M C00R N009 116.4(3) . . ?
C01M C00R C01I 124.9(3) . . ?
C00M C00S N00E 116.7(3) . . ?
C015 C00S N00E 122.3(3) . . ?
C015 C00S C00M 121.0(3) . . ?
C00W C00T H00T 119.9(2) . . ?
C00X C00T H00T 119.9(2) . . ?
C00X C00T C00W 120.2(3) . . ?
H00U C00U C00Q 120.0(2) . . ?
C00V C00U C00Q 119.9(4) . . ?
C00V C00U H00U 120.0(2) . . ?
C01E C00V C00U 118.1(3) . . ?
C01P C00V C00U 120.5(3) . . ?
C01P C00V C01E 121.4(3) . . ?
H00W C00W C00T 119.9(2) . . ?
C01C C00W C00T 120.2(3) . . ?
C01C C00W H00W 119.9(2) . . ?
C00T C00X C00L 119.5(3) . . ?
H00X C00X C00L 120.3(2) . . ?
H00X C00X C00T 120.3(2) . . ?
H00Y C00Y C00M 119.7(2) . . ?
C01F C00Y C00M 120.5(4) . . ?
C01F C00Y H00Y 119.7(2) . . ?
C019 C00Z C00P 120.2(3) . . ?
C01B C00Z C00P 118.3(3) . . ?
C01B C00Z C019 121.4(3) . . ?
C016 C010 H010 120.1(2) . . ?
C01O C010 H010 120.1(2) . . ?
C01O C010 C016 119.8(4) . . ?
C00M C011 O003 112.7(3) . . ?
H01a C011 O003 109.05(17) . . ?
H01a C011 C00M 109.05(19) . . ?
H01b C011 O003 109.05(18) . . ?
H01b C011 C00M 109.0(2) . . ?
H01b C011 H01a 107.8 . . ?
C01N C012 C016 120.4(3) . . ?
C01R C012 C016 118.5(3) . . ?
C01R C012 C01N 121.1(3) . . ?
C00K C013 O003 110.3(3) . . ?
H01c C013 O003 109.59(18) . . ?
H01c C013 C00K 109.6(2) . . ?
H01d C013 O003 109.59(17) . . ?
H01d C013 C00K 109.59(18) . . ?
H01d C013 H01c 108.1 . . ?
H014 C014 C00K 120.2(2) . . ?
C018 C014 C00K 119.6(4) . . ?
C018 C014 H014 120.2(2) . . ?
H015 C015 C00S 120.4(2) . . ?
C01G C015 C00S 119.2(4) . . ?
C01G C015 H015 120.4(2) . . ?
C010 C016 N00F 122.9(3) . . ?
C012 C016 N00F 116.3(3) . . ?
C012 C016 C010 120.7(3) . . ?
C00N C017 O004 111.5(3) . . ?
H01s C017 O004 112.3(18) . . ?
H01s C017 C00N 109.5(19) . . ?
H01t C017 O004 102.4(19) . . ?
H01t C017 C00N 111.0(19) . . ?
H01t C017 H01s 110(3) . . ?
C01I C018 C014 118.8(3) . . ?
C01S C018 C014 119.5(4) . . ?
C01S C018 C01I 121.7(3) . . ?
C00Z C019 O005 108.5(3) . . ?
H01e C019 O005 109.99(18) . . ?
H01e C019 C00Z 109.99(19) . . ?
H01f C019 O005 109.99(18) . . ?
H01f C019 C00Z 110.0(2) . . ?
H01f C019 H01e 108.4 . . ?
C01D C01A H01g 120.0(2) . . ?
C01L C01A H01g 120.0(2) . . ?
C01L C01A C01D 119.9(4) . . ?
H01h C01B C00Z 119.2(2) . . ?
C01L C01B C00Z 121.5(3) . . ?
C01L C01B H01h 119.2(2) . . ?
C00W C01C C00N 120.4(3) . . ?
H01u C01C C00N 119.8(2) . . ?
H01u C01C C00W 119.8(2) . . ?
C01A C01D C00P 120.1(3) . . ?
H01i C01D C00P 120.0(2) . . ?
H01i C01D C01A 120.0(2) . . ?
H01v C01E C00V 119.3(2) . . ?
C01J C01E C00V 121.4(3) . . ?
C01J C01E H01v 119.3(2) . . ?
H01j C01F C00Y 120.0(2) . . ?
C01G C01F C00Y 119.9(3) . . ?
C01G C01F H01j 120.0(2) . . ?
C01F C01G C015 120.7(3) . . ?
H01k C01G C015 119.6(2) . . ?
H01k C01G C01F 119.6(2) . . ?
C01J C01H O006 110.5(3) . . ?
H01w C01H O006 111(2) . . ?
H01w C01H C01J 111(2) . . ?
H01x C01H O006 105(2) . . ?
H01x C01H C01J 102(2) . . ?
H01x C01H H01w 116(3) . . ?
C018 C01I C00R 120.4(3) . . ?
H01l C01I C00R 119.8(2) . . ?
H01l C01I C018 119.8(2) . . ?
C01E C01J N00A 118.0(4) . . ?
C01H C01J N00A 116.4(3) . . ?
C01H C01J C01E 125.6(3) . . ?
C00Q C01K O004 111.7(3) . . ?
H01y C01K O004 109.27(19) . . ?
H01y C01K C00Q 109.3(2) . . ?
H C01K O004 109.27(17) . . ?
H C01K C00Q 109.27(19) . . ?
H C01K H01y 107.9 . . ?
C01B C01L C01A 119.8(4) . . ?
H01m C01L C01A 120.1(2) . . ?
H01m C01L C01B 120.1(2) . . ?
C00R C01M O005 110.7(3) . . ?
H01n C01M O005 109.50(19) . . ?
H01n C01M C00R 109.5(2) . . ?
H01o C01M O005 109.50(19) . . ?
H01o C01M C00R 109.5(2) . . ?
H01o C01M H01n 108.1 . . ?
C012 C01N O006 107.5(3) . . ?
H01z C01N O006 106(2) . . ?
H01z C01N C012 110(2) . . ?
Hc C01N O006 105(2) . . ?
Hc C01N C012 115(2) . . ?
Hc C01N H01z 112(3) . . ?
H01 C01O C010 120.1(2) . . ?
C01Q C01O C010 119.9(4) . . ?
C01Q C01O H01 120.1(2) . . ?
H0aa C01P C00V 109.5 . . ?
Ha C01P C00V 109.5 . . ?
Ha C01P H0aa 109.5 . . ?
Hb C01P C00V 109.5 . . ?
Hb C01P H0aa 109.5 . . ?
Hb C01P Ha 109.5 . . ?
H1aa C01Q C01O 120.1(2) . . ?
C01R C01Q C01O 119.9(4) . . ?
C01R C01Q H1aa 120.1(2) . . ?
C01Q C01R C012 121.2(4) . . ?
H2aa C01R C012 119.4(2) . . ?
H2aa C01R C01Q 119.4(2) . . ?
H01p C01S C018 109.5 . . ?
H01q C01S C018 109.5 . . ?
H01q C01S H01p 109.5 . . ?
H01r C01S C018 109.5 . . ?
H01r C01S H01p 109.5 . . ?
H01r C01S H01q 109.5 . . ?
Hd O01T H3aa 104.5 . . ?

loop_
_geom_bond_atom_site_label_1
_geom_bond_atom_site_label_2
_geom_bond_distance
_geom_bond_site_symmetry_2
_geom_bond_publ_flag
Cl01 O007 1.440(3) . ?
Cl01 O008 1.436(3) . ?
Cl01 O00B 1.426(3) . ?
Cl01 O00G 1.426(3) . ?
Cl02 O00H 1.433(3) . ?
Cl02 O00I 1.425(3) . ?
Cl02 O00J 1.444(3) . ?
Cl02 O00O 1.423(3) . ?
O003 C011 1.452(4) . ?
O003 C013 1.433(4) . ?
O004 C017 1.451(4) . ?
O004 C01K 1.434(4) . ?
O005 C019 1.450(4) . ?
O005 C01M 1.426(4) . ?
O006 C01H 1.426(5) . ?
O006 C01N 1.446(4) . ?
N009 C00K 1.352(4) . ?
N009 C00R 1.338(4) . ?
N009 H009 0.86(4) . ?
N00A C00Q 1.347(5) . ?
N00A C01J 1.356(5) . ?
N00A H00A 0.89(4) . ?
N00C N00E 1.251(4) . ?
N00C C00P 1.423(5) . ?
N00D N00F 1.258(4) . ?
N00D C00L 1.432(5) . ?
N00E C00S 1.436(5) . ?
N00F C016 1.431(5) . ?
C00K C013 1.512(5) . ?
C00K C014 1.376(5) . ?
C00L C00N 1.399(5) . ?
C00L C00X 1.391(5) . ?
C00M C00S 1.399(5) . ?
C00M C00Y 1.393(5) . ?
C00M C011 1.506(5) . ?
C00N C017 1.515(5) . ?
C00N C01C 1.387(5) . ?
C00P C00Z 1.405(5) . ?
C00P C01D 1.392(5) . ?
C00Q C00U 1.384(5) . ?
C00Q C01K 1.516(5) . ?
C00R C01I 1.378(5) . ?
C00R C01M 1.510(5) . ?
C00S C015 1.393(5) . ?
C00T H00T 0.9300 . ?
C00T C00W 1.396(5) . ?
C00T C00X 1.381(5) . ?
C00U H00U 0.9300 . ?
C00U C00V 1.403(5) . ?
C00V C01E 1.390(5) . ?
C00V C01P 1.496(5) . ?
C00W H00W 0.9300 . ?
C00W C01C 1.378(5) . ?
C00X H00X 0.9300 . ?
C00Y H00Y 0.9300 . ?
C00Y C01F 1.387(5) . ?
C00Z C019 1.496(5) . ?
C00Z C01B 1.380(5) . ?
C010 H010 0.9300 . ?
C010 C016 1.393(5) . ?
C010 C01O 1.374(5) . ?
C011 H01a 0.9700 . ?
C011 H01b 0.9700 . ?
C012 C016 1.403(5) . ?
C012 C01N 1.496(5) . ?
C012 C01R 1.374(5) . ?
C013 H01c 0.9700 . ?
C013 H01d 0.9700 . ?
C014 H014 0.9300 . ?
C014 C018 1.399(5) . ?
C015 H015 0.9300 . ?
C015 C01G 1.380(5) . ?
C017 H01s 0.99(3) . ?
C017 H01t 0.99(3) . ?
C018 C01I 1.385(5) . ?
C018 C01S 1.506(5) . ?
C019 H01e 0.9700 . ?
C019 H01f 0.9700 . ?
C01A H01g 0.9300 . ?
C01A C01D 1.380(5) . ?
C01A C01L 1.386(5) . ?
C01B H01h 0.9300 . ?
C01B C01L 1.381(5) . ?
C01C H01u 0.9300 . ?
C01D H01i 0.9300 . ?
C01E H01v 0.9300 . ?
C01E C01J 1.376(5) . ?
C01F H01j 0.9300 . ?
C01F C01G 1.388(5) . ?
C01G H01k 0.9300 . ?
C01H C01J 1.485(5) . ?
C01H H01w 0.97(4) . ?
C01H H01x 0.96(4) . ?
C01I H01l 0.9300 . ?
C01K H01y 0.9700 . ?
C01K H 0.9700 . ?
C01L H01m 0.9300 . ?
C01M H01n 0.9700 . ?
C01M H01o 0.9700 . ?
C01N H01z 0.98(4) . ?
C01N Hc 0.94(4) . ?
C01O H01 0.9300 . ?
C01O C01Q 1.394(6) . ?
C01P H0aa 0.9600 . ?
C01P Ha 0.9600 . ?
C01P Hb 0.9600 . ?
C01Q H1aa 0.9300 . ?
C01Q C01R 1.387(5) . ?
C01R H2aa 0.9300 . ?
C01S H01p 0.9600 . ?
C01S H01q 0.9600 . ?
C01S H01r 0.9600 . ?
O01T H3aa 0.8500 . ?
O01T Hd 0.8500 . ?
